data_7720303
loop_
_publ_author_name
'Petrov, Pavel A.'
'Dmitriev, Alexey A.'
'Semikina, Anastasiia D.'
'Eltsov, Ilia V.'
'Sukhikh, Taisiya S.'
'Lavrov, Alexander N.'
'Gushchin, Artem L.'
'Sokolov, Maxim N.'
'Gritsan, Nina P.'

_publ_section_title
;
 Electronic structure and magnetic properties of rhenium complexes with an
 iminoxolene ligand: experimental and computational studies.
;
_journal_issue 8
_journal_name_full 'Dalton transactions (Cambridge, England : 2003)'
_journal_page_first 3428
_journal_page_last 3441
_journal_paper_doi 10.1039/d5dt02698a
_journal_volume 55
_journal_year 2026
_chemical_formula_moiety 'C44 H52 Cl3 N O2 P Re, 4(C6 H6)'
_chemical_formula_sum 'C68 H76 Cl3 N O2 P Re'
_chemical_formula_weight 1262.81
_space_group_crystal_system triclinic
_space_group_IT_number 2
_space_group_name_Hall '-P 1'
_space_group_name_H-M_alt 'P -1'
_atom_sites_solution_hydrogens geom
_atom_sites_solution_primary dual
_audit_creation_date 2023-07-17
_audit_creation_method
;
Olex2 1.5
(compiled 2023.03.06 svn.rbb2c1857 for OlexSys, GUI svn.r6748)
;
_audit_update_record
;
2024-03-18 deposited with the CCDC.	2026-01-02 downloaded from the CCDC.
;
_cell_angle_alpha 79.9600(10)
_cell_angle_beta 83.9670(10)
_cell_angle_gamma 79.2710(10)
_cell_formula_units_Z 2
_cell_length_a 11.5787(3)
_cell_length_b 11.9253(3)
_cell_length_c 23.4028(6)
_cell_measurement_reflns_used 9949
_cell_measurement_temperature 150(2)
_cell_measurement_theta_max 28.65
_cell_measurement_theta_min 2.60
_cell_volume 3117.51(14)
_computing_cell_refinement 'Bruker SAINT'
_computing_data_collection 'Bruker APEX3'
_computing_data_reduction 'Bruker SAINT'
_computing_molecular_graphics 'Olex2 1.5 (Dolomanov et al., 2009)'
_computing_publication_material 'Olex2 1.5 (Dolomanov et al., 2009)'
_computing_structure_refinement 'SHELXL 2014/7 (Sheldrick, 2015)'
_computing_structure_solution 'SHELXT 2014/5 (Sheldrick, 2014)'
_diffrn_ambient_temperature 150(2)
_diffrn_detector PIXEL
_diffrn_detector_area_resol_mean 7.41
_diffrn_detector_type 'Bruker PHOTON III area detector'
_diffrn_measured_fraction_theta_full 0.998
_diffrn_measured_fraction_theta_max 0.991
_diffrn_measurement_device 'three-circle diffractometer'
_diffrn_measurement_device_type 'Bruker D8 Venture diffractometer'
_diffrn_measurement_method '\w and \f scans'
_diffrn_radiation_monochromator 'Incoatec HELIOS multilayer mirrors'
_diffrn_radiation_type MoK\a
_diffrn_radiation_wavelength 0.71073
_diffrn_reflns_av_R_equivalents 0.0365
_diffrn_reflns_av_unetI/netI 0.0415
_diffrn_reflns_Laue_measured_fraction_full 0.998
_diffrn_reflns_Laue_measured_fraction_max 0.991
_diffrn_reflns_limit_h_max 15
_diffrn_reflns_limit_h_min -14
_diffrn_reflns_limit_k_max 16
_diffrn_reflns_limit_k_min -16
_diffrn_reflns_limit_l_max 31
_diffrn_reflns_limit_l_min -31
_diffrn_reflns_number 48882
_diffrn_reflns_point_group_measured_fraction_full 0.998
_diffrn_reflns_point_group_measured_fraction_max 0.991
_diffrn_reflns_theta_full 25.242
_diffrn_reflns_theta_max 28.706
_diffrn_reflns_theta_min 2.300
_diffrn_source 'Incoatec IuS3.0 microfocus X-ray tube'
_diffrn_source_current 1.4
_diffrn_source_power 0.07
_diffrn_source_voltage 50.0
_exptl_absorpt_coefficient_mu 2.146
_exptl_absorpt_correction_T_max 0.7458
_exptl_absorpt_correction_T_min 0.6758
_exptl_absorpt_correction_type multi-scan
_exptl_absorpt_process_details
;
SADABS-2016/2 (Bruker,2016/2) was used for absorption correction.
wR2(int) was 0.0850 before and 0.0458 after correction.
The Ratio of minimum to maximum transmission is 0.9061.
The \l/2 correction factor is Not present.
;
_exptl_crystal_colour brown
_exptl_crystal_colour_primary brown
_exptl_crystal_density_diffrn 1.345
_exptl_crystal_description prism
_exptl_crystal_F_000 1296
_exptl_crystal_size_max 0.12
_exptl_crystal_size_mid 0.12
_exptl_crystal_size_min 0.09
_refine_diff_density_max 0.430
_refine_diff_density_min -0.463
_refine_diff_density_rms 0.079
_refine_ls_extinction_method none
_refine_ls_goodness_of_fit_ref 1.042
_refine_ls_hydrogen_treatment constr
_refine_ls_matrix_type full
_refine_ls_number_parameters 815
_refine_ls_number_reflns 15973
_refine_ls_number_restraints 198
_refine_ls_restrained_S_all 1.044
_refine_ls_R_factor_all 0.0309
_refine_ls_R_factor_gt 0.0253
_refine_ls_shift/su_max 0.004
_refine_ls_shift/su_mean 0.000
_refine_ls_structure_factor_coef Fsqd
_refine_ls_weighting_details 'w=1/[\s^2^(Fo^2^)+(0.0180P)^2^+0.2439P] where P=(Fo^2^+2Fc^2^)/3'
_refine_ls_weighting_scheme calc
_refine_ls_wR_factor_gt 0.0479
_refine_ls_wR_factor_ref 0.0495
_reflns_Friedel_coverage 0.000
_reflns_number_gt 14394
_reflns_number_total 15973
_reflns_threshold_expression 'I > 2\s(I)'
_cod_data_source_file d5dt02698a2.cif
_cod_data_source_block ads25c2
_cod_database_code 7720303
_shelx_shelxl_version_number 2014/7
_shelx_space_group_comment
;
The symmetry employed for this shelxl refinement is uniquely defined
by the following loop, which should always be used as a source of
symmetry information in preference to the above space-group names.
They are only intended as comments.
;
_shelx_estimated_absorpt_t_max 0.830
_shelx_estimated_absorpt_t_min 0.783
_olex2_refinement_description
;
1. Fixed Uiso
 At 1.2 times of:
  All C(H) groups
 At 1.5 times of:
  All C(H,H,H) groups
2. Restrained distances
 C6A-C1A = C2A-C1A = C3A-C2A = C4A-C3A = C5A-C4A = C6A-C5A = C3B-C2B = C2B-C1B
 = C6B-C1B = C6B-C5B = C5B-C4B = C4B-C3B = C2E-C1E = C2E-C3E = C3E-C4E = C4E-
 C5E = C5E-C6E = C1E-C6E = C2F-C1F = C2F-C3F = C4F-C3F = C5F-C4F = C6F-C5F =
 C6F-C1F
 1.39 with sigma of 0.02
 C9A-C7 = C8-C7 = C8A-C7 = C7-C10 = C7-C10A = C9-C7
 1.54 with sigma of 0.02
3. Uiso/Uaniso restraints and constraints
Uanis(C9) \\sim Ueq: with sigma of 0.01 and sigma for terminal atoms of 0.02
4. Rigid body (RIGU) restrains
 C7, C8, C9, C10
 with sigma for 1-2 distances of 0.004 and sigma for 1-3 distances of 0.004
 C1E, C2E, C3E, C4E, C5E, C6E
 with sigma for 1-2 distances of 0.004 and sigma for 1-3 distances of 0.004
 C1B, C2B, C3B, C4B, C5B, C6B
 with sigma for 1-2 distances of 0.004 and sigma for 1-3 distances of 0.004
 C1A, C2A, C3A, C4A, C5A, C6A
 with sigma for 1-2 distances of 0.004 and sigma for 1-3 distances of 0.004
 C1F, C2F, C3F, C4F, C5F, C6F
 with sigma for 1-2 distances of 0.004 and sigma for 1-3 distances of 0.004
5. Others
 Sof(C1E)=Sof(H1E)=Sof(C2E)=Sof(H2E)=Sof(C3E)=Sof(H3E)=Sof(C4E)=Sof(H4E)=
 Sof(C5E)=Sof(H5E)=Sof(C6E)=Sof(H6E)=1-FVAR(1)
 Sof(C1B)=Sof(H1B)=Sof(C2B)=Sof(H2B)=Sof(C3B)=Sof(H3B)=Sof(C4B)=Sof(H4B)=
 Sof(C5B)=Sof(H5B)=Sof(C6B)=Sof(H6B)=FVAR(1)
 Sof(C1F)=Sof(H1F)=Sof(C2F)=Sof(H2F)=Sof(C3F)=Sof(H3F)=Sof(C4F)=Sof(H4F)=
 Sof(C5F)=Sof(H5F)=Sof(C6F)=Sof(H6F)=1-FVAR(2)
 Sof(C1A)=Sof(H1A)=Sof(C2A)=Sof(H2A)=Sof(C3A)=Sof(H3A)=Sof(C4A)=Sof(H4A)=
 Sof(C5A)=Sof(H5A)=Sof(C6A)=Sof(H6A)=FVAR(2)
 Sof(C8A)=Sof(H8AA)=Sof(H8AB)=Sof(H8AC)=Sof(C9A)=Sof(H9AA)=Sof(H9AB)=Sof(H9AC)=
 Sof(C10A)=Sof(H10D)=Sof(H10E)=Sof(H10F)=1-FVAR(3)
 Sof(C8)=Sof(H8A)=Sof(H8B)=Sof(H8C)=Sof(C9)=Sof(H9A)=Sof(H9B)=Sof(H9C)=
 Sof(C10)=Sof(H10A)=Sof(H10B)=Sof(H10C)=FVAR(3)
6.a Ternary CH refined with riding coordinates:
 C21(H21), C24(H24)
6.b Me refined with riding coordinates:
 C8(H8A,H8B,H8C), C8A(H8AA,H8AB,H8AC), C9(H9A,H9B,H9C), C9A(H9AA,H9AB,H9AC),
 C10(H10A,H10B,H10C), C10A(H10D,H10E,H10F)
6.c Aromatic/amide H refined with riding coordinates:
 C3(H3), C5(H5), C17(H17), C18(H18), C19(H19), C28(H28), C29(H29), C30(H30),
 C31(H31), C32(H32), C34(H34), C35(H35), C36(H36), C37(H37), C38(H38), C40(H40),
  C41(H41), C42(H42), C43(H43), C44(H44), C1A(H1A), C2A(H2A), C3A(H3A),
 C4A(H4A), C5A(H5A), C6A(H6A), C1B(H1B), C2B(H2B), C3B(H3B), C4B(H4B), C5B(H5B),
  C6B(H6B), C1C(H1C), C2C(H2C), C3C(H3C), C4C(H4C), C5C(H5C), C6C(H6C),
 C1D(H1D), C2D(H2D), C3D(H3D), C4D(H4D), C5D(H5D), C6D(H6D), C1E(H1E), C2E(H2E),
  C3E(H3E), C4E(H4E), C5E(H5E), C6E(H6E), C1F(H1F), C2F(H2F), C3F(H3F),
 C4F(H4F), C5F(H5F), C6F(H6F)
6.d Idealised Me refined as rotating group:
 C12(H12A,H12B,H12C), C13(H13A,H13B,H13C), C14(H14A,H14B,H14C), C22(H22A,H22B,
 H22C), C23(H23A,H23B,H23C), C25(H25A,H25B,H25C), C26(H26A,H26B,H26C)
;
_olex2_submission_special_instructions 'No special instructions were received'

loop_
_space_group_symop_operation_xyz
'x, y, z'
'-x, -y, -z'

loop_
_atom_site_label
_atom_site_type_symbol
_atom_site_fract_x
_atom_site_fract_y
_atom_site_fract_z
_atom_site_U_iso_or_equiv
_atom_site_adp_type
_atom_site_occupancy
_atom_site_site_symmetry_order
_atom_site_calc_flag
_atom_site_refinement_flags_posn
_atom_site_refinement_flags_adp
_atom_site_refinement_flags_occupancy
_atom_site_disorder_assembly
_atom_site_disorder_group
Re1 Re 0.29571(2) 0.63372(2) 0.32654(2) 0.01588(2) Uani 1 1 d . . . . .
Cl1 Cl 0.47923(5) 0.51324(4) 0.33708(2) 0.02962(12) Uani 1 1 d . . . . .
Cl2 Cl 0.20101(5) 0.49298(5) 0.38266(2) 0.03330(13) Uani 1 1 d . . . . .
Cl3 Cl 0.12494(5) 0.77122(5) 0.33450(2) 0.03255(12) Uani 1 1 d . . . . .
P1 P 0.32302(4) 0.75281(4) 0.44984(2) 0.01821(10) Uani 1 1 d . . . . .
O1 O 0.37364(12) 0.74835(11) 0.27165(5) 0.0217(3) Uani 1 1 d . . . . .
O2 O 0.34260(12) 0.69325(11) 0.39696(5) 0.0225(3) Uani 1 1 d . . . . .
N1 N 0.26703(13) 0.59723(12) 0.25112(6) 0.0163(3) Uani 1 1 d . . . . .
C1 C 0.37473(17) 0.74389(15) 0.21533(8) 0.0179(4) Uani 1 1 d . . . . .
C2 C 0.31416(16) 0.66052(15) 0.20204(8) 0.0173(4) Uani 1 1 d . . . . .
C3 C 0.30599(17) 0.64685(16) 0.14429(8) 0.0205(4) Uani 1 1 d . . . . .
H3 H 0.2638 0.5912 0.1360 0.025 Uiso 1 1 calc R U . . .
C4 C 0.36006(19) 0.71528(17) 0.09991(8) 0.0243(4) Uani 1 1 d . . . . .
C5 C 0.42188(19) 0.79697(17) 0.11461(9) 0.0261(5) Uani 1 1 d . . . . .
H5 H 0.4596 0.8430 0.0836 0.031 Uiso 1 1 calc R U . . .
C6 C 0.43149(18) 0.81484(16) 0.17050(8) 0.0215(4) Uani 1 1 d . . . . .
C7 C 0.3568(2) 0.7038(2) 0.03592(9) 0.0361(6) Uani 1 1 d D U . . .
C8 C 0.2863(3) 0.6131(3) 0.02834(12) 0.0518(10) Uani 0.891(5) 1 d D U P A 1
H8A H 0.3184 0.5388 0.0510 0.078 Uiso 0.891(5) 1 calc R U P A 1
H8B H 0.2037 0.6364 0.0420 0.078 Uiso 0.891(5) 1 calc R U P A 1
H8C H 0.2910 0.6054 -0.0129 0.078 Uiso 0.891(5) 1 calc R U P A 1
C8A C 0.431(3) 0.600(2) 0.0174(14) 0.075(10) Uiso 0.109(5) 1 d D . P A 2
H8AA H 0.4230 0.6006 -0.0239 0.113 Uiso 0.109(5) 1 calc R U P A 2
H8AB H 0.5135 0.6003 0.0234 0.113 Uiso 0.109(5) 1 calc R U P A 2
H8AC H 0.4058 0.5310 0.0405 0.113 Uiso 0.109(5) 1 calc R U P A 2
C9 C 0.3091(6) 0.8190(3) 0.00144(17) 0.0872(19) Uani 0.891(5) 1 d D U P A 1
H9A H 0.3557 0.8766 0.0068 0.131 Uiso 0.891(5) 1 calc R U P A 1
H9B H 0.3140 0.8122 -0.0399 0.131 Uiso 0.891(5) 1 calc R U P A 1
H9C H 0.2267 0.8432 0.0150 0.131 Uiso 0.891(5) 1 calc R U P A 1
C9A C 0.2203(14) 0.708(2) 0.0255(10) 0.039(6) Uiso 0.109(5) 1 d D . P A 2
H9AA H 0.1724 0.7771 0.0381 0.058 Uiso 0.109(5) 1 calc R U P A 2
H9AB H 0.2125 0.7092 -0.0159 0.058 Uiso 0.109(5) 1 calc R U P A 2
H9AC H 0.1932 0.6388 0.0481 0.058 Uiso 0.109(5) 1 calc R U P A 2
C10 C 0.4853(3) 0.6616(4) 0.01213(14) 0.0663(12) Uani 0.891(5) 1 d D U P A 1
H10A H 0.5161 0.5867 0.0346 0.099 Uiso 0.891(5) 1 calc R U P A 1
H10B H 0.4859 0.6536 -0.0289 0.099 Uiso 0.891(5) 1 calc R U P A 1
H10C H 0.5348 0.7180 0.0156 0.099 Uiso 0.891(5) 1 calc R U P A 1
C10A C 0.367(3) 0.821(2) -0.0040(15) 0.041(8) Uiso 0.109(5) 1 d D . P A 2
H10D H 0.3146 0.8834 0.0123 0.062 Uiso 0.109(5) 1 calc R U P A 2
H10E H 0.4489 0.8340 -0.0064 0.062 Uiso 0.109(5) 1 calc R U P A 2
H10F H 0.3455 0.8179 -0.0430 0.062 Uiso 0.109(5) 1 calc R U P A 2
C11 C 0.4974(2) 0.90543(17) 0.18451(9) 0.0277(5) Uani 1 1 d . . . . .
C12 C 0.4100(2) 0.99438(18) 0.21464(10) 0.0396(6) Uani 1 1 d . . . . .
H12A H 0.3521 1.0368 0.1875 0.059 Uiso 1 1 calc R U . . .
H12B H 0.4528 1.0487 0.2268 0.059 Uiso 1 1 calc R U . . .
H12C H 0.3693 0.9544 0.2488 0.059 Uiso 1 1 calc R U . . .
C13 C 0.5961(2) 0.8475(2) 0.22427(11) 0.0442(6) Uani 1 1 d . . . . .
H13A H 0.5626 0.8038 0.2595 0.066 Uiso 1 1 calc R U . . .
H13B H 0.6343 0.9069 0.2350 0.066 Uiso 1 1 calc R U . . .
H13C H 0.6544 0.7949 0.2037 0.066 Uiso 1 1 calc R U . . .
C14 C 0.5534(2) 0.9712(2) 0.12933(10) 0.0434(6) Uani 1 1 d . . . . .
H14A H 0.6116 0.9168 0.1097 0.065 Uiso 1 1 calc R U . . .
H14B H 0.5924 1.0300 0.1400 0.065 Uiso 1 1 calc R U . . .
H14C H 0.4920 1.0086 0.1031 0.065 Uiso 1 1 calc R U . . .
C15 C 0.20162(17) 0.50867(15) 0.24177(8) 0.0176(4) Uani 1 1 d . . . . .
C16 C 0.26441(18) 0.39751(15) 0.23702(8) 0.0195(4) Uani 1 1 d . . . . .
C17 C 0.19992(19) 0.31337(17) 0.23126(9) 0.0256(4) Uani 1 1 d . . . . .
H17 H 0.2403 0.2374 0.2281 0.031 Uiso 1 1 calc R U . . .
C18 C 0.0790(2) 0.33703(18) 0.22998(9) 0.0304(5) Uani 1 1 d . . . . .
H18 H 0.0365 0.2771 0.2280 0.037 Uiso 1 1 calc R U . . .
C19 C 0.01970(19) 0.44911(18) 0.23165(9) 0.0283(5) Uani 1 1 d . . . . .
H19 H -0.0633 0.4658 0.2293 0.034 Uiso 1 1 calc R U . . .
C20 C 0.07995(18) 0.53760(16) 0.23677(8) 0.0214(4) Uani 1 1 d . . . . .
C21 C 0.39804(18) 0.36832(16) 0.23470(9) 0.0232(4) Uani 1 1 d . . . . .
H21 H 0.4285 0.4388 0.2398 0.028 Uiso 1 1 calc R U . . .
C22 C 0.4399(2) 0.27123(17) 0.28391(10) 0.0337(5) Uani 1 1 d . . . . .
H22A H 0.4118 0.2958 0.3215 0.050 Uiso 1 1 calc R U . . .
H22B H 0.5262 0.2539 0.2810 0.050 Uiso 1 1 calc R U . . .
H22C H 0.4085 0.2019 0.2807 0.050 Uiso 1 1 calc R U . . .
C23 C 0.4481(2) 0.33616(19) 0.17511(10) 0.0339(5) Uani 1 1 d . . . . .
H23A H 0.4199 0.2667 0.1693 0.051 Uiso 1 1 calc R U . . .
H23B H 0.5345 0.3210 0.1737 0.051 Uiso 1 1 calc R U . . .
H23C H 0.4220 0.4002 0.1444 0.051 Uiso 1 1 calc R U . . .
C24 C 0.01273(18) 0.66135(16) 0.23145(9) 0.0238(4) Uani 1 1 d . . . . .
H24 H 0.0675 0.7122 0.2387 0.029 Uiso 1 1 calc R U . . .
C25 C -0.0259(2) 0.70141(19) 0.16928(9) 0.0330(5) Uani 1 1 d . . . . .
H25A H 0.0437 0.6965 0.1415 0.050 Uiso 1 1 calc R U . . .
H25B H -0.0674 0.7815 0.1656 0.050 Uiso 1 1 calc R U . . .
H25C H -0.0786 0.6517 0.1610 0.050 Uiso 1 1 calc R U . . .
C26 C -0.0942(2) 0.67425(19) 0.27579(10) 0.0336(5) Uani 1 1 d . . . . .
H26A H -0.1503 0.6269 0.2687 0.050 Uiso 1 1 calc R U . . .
H26B H -0.1324 0.7555 0.2718 0.050 Uiso 1 1 calc R U . . .
H26C H -0.0683 0.6487 0.3152 0.050 Uiso 1 1 calc R U . . .
C27 C 0.46351(17) 0.75034(16) 0.47550(8) 0.0201(4) Uani 1 1 d . . . . .
C28 C 0.5546(2) 0.66077(18) 0.46479(10) 0.0310(5) Uani 1 1 d . . . . .
H28 H 0.5426 0.6048 0.4427 0.037 Uiso 1 1 calc R U . . .
C29 C 0.6628(2) 0.65362(19) 0.48648(11) 0.0408(6) Uani 1 1 d . . . . .
H29 H 0.7252 0.5924 0.4795 0.049 Uiso 1 1 calc R U . . .
C30 C 0.6801(2) 0.73533(19) 0.51831(11) 0.0382(6) Uani 1 1 d . . . . .
H30 H 0.7545 0.7300 0.5331 0.046 Uiso 1 1 calc R U . . .
C31 C 0.5904(2) 0.82475(18) 0.52884(10) 0.0330(5) Uani 1 1 d . . . . .
H31 H 0.6032 0.8807 0.5507 0.040 Uiso 1 1 calc R U . . .
C32 C 0.48173(19) 0.83284(17) 0.50746(9) 0.0277(5) Uani 1 1 d . . . . .
H32 H 0.4198 0.8944 0.5146 0.033 Uiso 1 1 calc R U . . .
C33 C 0.23373(17) 0.68275(15) 0.50744(8) 0.0197(4) Uani 1 1 d . . . . .
C34 C 0.12103(18) 0.67142(18) 0.49649(9) 0.0266(5) Uani 1 1 d . . . . .
H34 H 0.0927 0.7013 0.4592 0.032 Uiso 1 1 calc R U . . .
C35 C 0.04994(19) 0.61676(18) 0.53971(9) 0.0306(5) Uani 1 1 d . . . . .
H35 H -0.0271 0.6092 0.5323 0.037 Uiso 1 1 calc R U . . .
C36 C 0.0921(2) 0.57314(19) 0.59387(10) 0.0344(5) Uani 1 1 d . . . . .
H36 H 0.0431 0.5368 0.6238 0.041 Uiso 1 1 calc R U . . .
C37 C 0.2042(2) 0.58196(19) 0.60473(10) 0.0357(6) Uani 1 1 d . . . . .
H37 H 0.2325 0.5507 0.6419 0.043 Uiso 1 1 calc R U . . .
C38 C 0.2766(2) 0.63635(17) 0.56176(8) 0.0269(5) Uani 1 1 d . . . . .
H38 H 0.3542 0.6419 0.5692 0.032 Uiso 1 1 calc R U . . .
C39 C 0.25193(17) 0.90072(16) 0.43254(8) 0.0204(4) Uani 1 1 d . . . . .
C40 C 0.2742(2) 0.95835(18) 0.37636(9) 0.0296(5) Uani 1 1 d . . . . .
H40 H 0.3253 0.9198 0.3487 0.035 Uiso 1 1 calc R U . . .
C41 C 0.2209(2) 1.07235(19) 0.36120(10) 0.0379(6) Uani 1 1 d . . . . .
H41 H 0.2354 1.1118 0.3229 0.046 Uiso 1 1 calc R U . . .
C42 C 0.1470(2) 1.12904(18) 0.40129(10) 0.0336(5) Uani 1 1 d . . . . .
H42 H 0.1104 1.2070 0.3905 0.040 Uiso 1 1 calc R U . . .
C43 C 0.12619(19) 1.07233(18) 0.45709(10) 0.0316(5) Uani 1 1 d . . . . .
H43 H 0.0761 1.1116 0.4848 0.038 Uiso 1 1 calc R U . . .
C44 C 0.17855(19) 0.95781(17) 0.47273(9) 0.0261(5) Uani 1 1 d . . . . .
H44 H 0.1639 0.9187 0.5111 0.031 Uiso 1 1 calc R U . . .
C1A C 0.8146(11) 0.6912(10) -0.0732(4) 0.055(2) Uani 0.515(15) 1 d D U P B 1
H1A H 0.8074 0.6600 -0.1071 0.066 Uiso 0.515(15) 1 calc R U P B 1
C2A C 0.9062(9) 0.6437(10) -0.0383(5) 0.065(2) Uani 0.515(15) 1 d D U P B 1
H2A H 0.9618 0.5792 -0.0479 0.077 Uiso 0.515(15) 1 calc R U P B 1
C3A C 0.9169(10) 0.6901(13) 0.0104(5) 0.071(3) Uani 0.515(15) 1 d D U P B 1
H3A H 0.9802 0.6573 0.0342 0.085 Uiso 0.515(15) 1 calc R U P B 1
C4A C 0.8377(14) 0.7825(12) 0.0248(4) 0.063(3) Uani 0.515(15) 1 d D U P B 1
H4A H 0.8466 0.8149 0.0580 0.075 Uiso 0.515(15) 1 calc R U P B 1
C5A C 0.7450(16) 0.8284(14) -0.0088(6) 0.064(3) Uani 0.515(15) 1 d D U P B 1
H5A H 0.6882 0.8909 0.0020 0.077 Uiso 0.515(15) 1 calc R U P B 1
C6A C 0.7337(12) 0.7844(13) -0.0585(6) 0.060(3) Uani 0.515(15) 1 d D U P B 1
H6A H 0.6707 0.8179 -0.0823 0.072 Uiso 0.515(15) 1 calc R U P B 1
C1B C -0.0297(8) -0.0107(7) 0.2188(3) 0.0456(17) Uani 0.639(10) 1 d D U P C 1
H1B H -0.0403 -0.0218 0.2601 0.055 Uiso 0.639(10) 1 calc R U P C 1
C2B C -0.1249(6) 0.0278(6) 0.1859(5) 0.0496(19) Uani 0.639(10) 1 d D U P C 1
H2B H -0.2015 0.0444 0.2046 0.059 Uiso 0.639(10) 1 calc R U P C 1
C3B C -0.1109(8) 0.0425(6) 0.1262(5) 0.061(2) Uani 0.639(10) 1 d D U P C 1
H3B H -0.1774 0.0680 0.1038 0.073 Uiso 0.639(10) 1 calc R U P C 1
C4B C 0.0004(10) 0.0198(7) 0.0992(3) 0.061(2) Uani 0.639(10) 1 d D U P C 1
H4B H 0.0110 0.0303 0.0579 0.073 Uiso 0.639(10) 1 calc R U P C 1
C5B C 0.0974(7) -0.0183(6) 0.1320(4) 0.0507(18) Uani 0.639(10) 1 d D U P C 1
H5B H 0.1742 -0.0341 0.1132 0.061 Uiso 0.639(10) 1 calc R U P C 1
C6B C 0.0822(6) -0.0331(5) 0.1911(3) 0.0425(15) Uani 0.639(10) 1 d D U P C 1
H6B H 0.1486 -0.0589 0.2135 0.051 Uiso 0.639(10) 1 calc R U P C 1
C1C C -0.1889(2) 0.3649(3) 0.14196(13) 0.0526(7) Uani 1 1 d . . . . .
H1C H -0.1389 0.3093 0.1219 0.063 Uiso 1 1 calc R U . . .
C2C C -0.2258(2) 0.3354(2) 0.19940(12) 0.0439(6) Uani 1 1 d . . . . .
H2C H -0.2015 0.2593 0.2192 0.053 Uiso 1 1 calc R U . . .
C3C C -0.2982(2) 0.4163(2) 0.22848(12) 0.0409(6) Uani 1 1 d . . . . .
H3C H -0.3228 0.3962 0.2684 0.049 Uiso 1 1 calc R U . . .
C4C C -0.3350(2) 0.5264(2) 0.19970(13) 0.0470(7) Uani 1 1 d . . . . .
H4C H -0.3857 0.5817 0.2196 0.056 Uiso 1 1 calc R U . . .
C5C C -0.2983(3) 0.5559(3) 0.14250(13) 0.0540(7) Uani 1 1 d . . . . .
H5C H -0.3236 0.6318 0.1227 0.065 Uiso 1 1 calc R U . . .
C6C C -0.2246(3) 0.4757(3) 0.11330(13) 0.0585(8) Uani 1 1 d . . . . .
H6C H -0.1985 0.4966 0.0737 0.070 Uiso 1 1 calc R U . . .
C1D C -0.1707(3) 0.8984(2) 0.38201(11) 0.0494(7) Uani 1 1 d . . . . .
H1D H -0.1326 0.8204 0.3906 0.059 Uiso 1 1 calc R U . . .
C2D C -0.1071(3) 0.9860(2) 0.37714(11) 0.0492(7) Uani 1 1 d . . . . .
H2D H -0.0250 0.9686 0.3824 0.059 Uiso 1 1 calc R U . . .
C3D C -0.1618(3) 1.0996(2) 0.36454(11) 0.0482(7) Uani 1 1 d . . . . .
H3D H -0.1177 1.1605 0.3610 0.058 Uiso 1 1 calc R U . . .
C4D C -0.2809(3) 1.1241(2) 0.35716(11) 0.0519(7) Uani 1 1 d . . . . .
H4D H -0.3189 1.2023 0.3487 0.062 Uiso 1 1 calc R U . . .
C5D C -0.3446(3) 1.0368(3) 0.36195(12) 0.0530(7) Uani 1 1 d . . . . .
H5D H -0.4266 1.0545 0.3566 0.064 Uiso 1 1 calc R U . . .
C6D C -0.2901(3) 0.9229(2) 0.37454(12) 0.0527(7) Uani 1 1 d . . . . .
H6D H -0.3343 0.8621 0.3780 0.063 Uiso 1 1 calc R U . . .
C1E C -0.1368(11) 0.0506(12) 0.1523(7) 0.045(3) Uani 0.361(10) 1 d D U P C 2
H1E H -0.2184 0.0787 0.1483 0.054 Uiso 0.361(10) 1 calc R U P C 2
C2E C -0.0609(15) 0.0415(10) 0.1029(5) 0.049(3) Uani 0.361(10) 1 d D U P C 2
H2E H -0.0899 0.0638 0.0653 0.059 Uiso 0.361(10) 1 calc R U P C 2
C3E C 0.0581(13) -0.0005(10) 0.1087(7) 0.055(3) Uani 0.361(10) 1 d D U P C 2
H3E H 0.1108 -0.0090 0.0751 0.066 Uiso 0.361(10) 1 calc R U P C 2
C4E C 0.0993(11) -0.0296(11) 0.1632(9) 0.058(4) Uani 0.361(10) 1 d D U P C 2
H4E H 0.1807 -0.0576 0.1676 0.069 Uiso 0.361(10) 1 calc R U P C 2
C5E C 0.0214(16) -0.0180(12) 0.2116(7) 0.051(3) Uani 0.361(10) 1 d D U P C 2
H5E H 0.0506 -0.0368 0.2492 0.062 Uiso 0.361(10) 1 calc R U P C 2
C6E C -0.0967(15) 0.0199(13) 0.2068(5) 0.045(3) Uani 0.361(10) 1 d D U P C 2
H6E H -0.1497 0.0248 0.2405 0.054 Uiso 0.361(10) 1 calc R U P C 2
C1F C 0.7363(13) 0.8343(14) -0.0249(7) 0.059(3) Uani 0.485(15) 1 d D U P B 2
H1F H 0.6655 0.8894 -0.0263 0.071 Uiso 0.485(15) 1 calc R U P B 2
C2F C 0.7639(14) 0.7588(13) -0.0653(7) 0.063(3) Uani 0.485(15) 1 d D U P B 2
H2F H 0.7104 0.7629 -0.0940 0.075 Uiso 0.485(15) 1 calc R U P B 2
C3F C 0.8645(14) 0.6797(11) -0.0653(5) 0.065(3) Uani 0.485(15) 1 d D U P B 2
H3F H 0.8812 0.6288 -0.0933 0.078 Uiso 0.485(15) 1 calc R U P B 2
C4F C 0.9417(11) 0.6749(10) -0.0238(5) 0.065(3) Uani 0.485(15) 1 d D U P B 2
H4F H 1.0132 0.6207 -0.0232 0.078 Uiso 0.485(15) 1 calc R U P B 2
C5F C 0.9161(9) 0.7482(13) 0.0168(4) 0.062(3) Uani 0.485(15) 1 d D U P B 2
H5F H 0.9701 0.7443 0.0453 0.074 Uiso 0.485(15) 1 calc R U P B 2
C6F C 0.8123(10) 0.8277(11) 0.0167(6) 0.054(2) Uani 0.485(15) 1 d D U P B 2
H6F H 0.7944 0.8772 0.0453 0.065 Uiso 0.485(15) 1 calc R U P B 2

loop_
_atom_site_aniso_label
_atom_site_aniso_U_11
_atom_site_aniso_U_22
_atom_site_aniso_U_33
_atom_site_aniso_U_23
_atom_site_aniso_U_13
_atom_site_aniso_U_12
Re1 0.01681(4) 0.01715(4) 0.01430(4) -0.00332(3) -0.00204(3) -0.00320(3)
Cl1 0.0236(3) 0.0326(3) 0.0345(3) -0.0168(2) -0.0095(2) 0.0051(2)
Cl2 0.0410(3) 0.0391(3) 0.0231(2) 0.0018(2) 0.0001(2) -0.0228(2)
Cl3 0.0268(3) 0.0385(3) 0.0324(3) -0.0172(2) -0.0108(2) 0.0100(2)
P1 0.0189(3) 0.0209(2) 0.0159(2) -0.00558(19) -0.00191(19) -0.00308(19)
O1 0.0288(8) 0.0223(7) 0.0169(6) -0.0046(5) -0.0014(6) -0.0103(6)
O2 0.0225(8) 0.0284(7) 0.0186(7) -0.0112(6) -0.0039(5) -0.0013(6)
N1 0.0163(8) 0.0155(7) 0.0177(8) -0.0025(6) -0.0026(6) -0.0034(6)
C1 0.0187(10) 0.0169(9) 0.0185(9) -0.0045(7) -0.0020(7) -0.0020(7)
C2 0.0174(10) 0.0166(8) 0.0176(9) -0.0021(7) -0.0017(7) -0.0027(7)
C3 0.0242(11) 0.0208(9) 0.0185(9) -0.0046(8) -0.0028(8) -0.0067(8)
C4 0.0299(12) 0.0261(10) 0.0174(9) -0.0046(8) 0.0008(8) -0.0065(9)
C5 0.0316(12) 0.0236(10) 0.0215(10) -0.0015(8) 0.0057(8) -0.0069(9)
C6 0.0226(11) 0.0172(9) 0.0250(10) -0.0034(8) 0.0006(8) -0.0052(8)
C7 0.0548(16) 0.0407(13) 0.0165(10) -0.0059(9) -0.0003(10) -0.0175(11)
C8 0.062(2) 0.079(2) 0.0245(14) -0.0162(14) -0.0031(13) -0.0308(18)
C9 0.173(6) 0.057(2) 0.0295(19) -0.0015(16) -0.042(3) 0.000(3)
C10 0.070(2) 0.102(3) 0.0418(18) -0.0465(19) 0.0205(16) -0.033(2)
C11 0.0352(13) 0.0233(10) 0.0283(11) -0.0060(9) 0.0048(9) -0.0165(9)
C12 0.0596(17) 0.0223(11) 0.0401(13) -0.0113(10) 0.0090(12) -0.0163(11)
C13 0.0429(16) 0.0444(14) 0.0531(16) -0.0061(12) -0.0111(12) -0.0246(12)
C14 0.0564(17) 0.0405(13) 0.0395(14) -0.0085(11) 0.0126(12) -0.0315(12)
C15 0.0223(10) 0.0175(9) 0.0150(9) -0.0017(7) -0.0037(7) -0.0085(7)
C16 0.0247(11) 0.0181(9) 0.0166(9) -0.0024(7) -0.0044(8) -0.0044(8)
C17 0.0301(12) 0.0205(9) 0.0284(11) -0.0039(8) -0.0059(9) -0.0080(8)
C18 0.0333(13) 0.0238(10) 0.0391(13) -0.0045(9) -0.0081(10) -0.0148(9)
C19 0.0240(11) 0.0299(11) 0.0344(12) -0.0058(9) -0.0068(9) -0.0102(9)
C20 0.0223(11) 0.0229(9) 0.0204(9) -0.0030(8) -0.0039(8) -0.0063(8)
C21 0.0238(11) 0.0179(9) 0.0300(11) -0.0077(8) -0.0061(8) -0.0027(8)
C22 0.0364(14) 0.0216(10) 0.0441(13) -0.0033(9) -0.0149(11) -0.0032(9)
C23 0.0287(13) 0.0333(12) 0.0415(13) -0.0157(10) 0.0001(10) -0.0027(10)
C24 0.0228(11) 0.0216(9) 0.0281(11) -0.0040(8) -0.0077(8) -0.0033(8)
C25 0.0339(13) 0.0310(11) 0.0347(12) -0.0004(10) -0.0161(10) -0.0037(10)
C26 0.0283(13) 0.0312(12) 0.0406(13) -0.0080(10) 0.0005(10) -0.0029(9)
C27 0.0205(10) 0.0227(9) 0.0182(9) -0.0029(8) -0.0047(8) -0.0049(8)
C28 0.0294(12) 0.0243(10) 0.0421(13) -0.0114(9) -0.0103(10) -0.0020(9)
C29 0.0300(13) 0.0282(12) 0.0662(17) -0.0144(11) -0.0183(12) 0.0042(10)
C30 0.0307(13) 0.0296(12) 0.0582(16) -0.0045(11) -0.0235(11) -0.0061(10)
C31 0.0373(14) 0.0291(11) 0.0387(13) -0.0112(10) -0.0164(10) -0.0084(10)
C32 0.0296(12) 0.0262(10) 0.0293(11) -0.0095(9) -0.0070(9) -0.0022(9)
C33 0.0233(11) 0.0165(9) 0.0201(9) -0.0069(7) 0.0000(8) -0.0028(7)
C34 0.0240(11) 0.0320(11) 0.0228(10) -0.0045(9) -0.0006(8) -0.0030(9)
C35 0.0222(12) 0.0306(11) 0.0384(12) -0.0050(10) 0.0018(9) -0.0053(9)
C36 0.0373(14) 0.0308(11) 0.0325(12) 0.0018(10) 0.0060(10) -0.0102(10)
C37 0.0441(15) 0.0362(12) 0.0255(11) 0.0058(10) -0.0060(10) -0.0114(11)
C38 0.0314(12) 0.0273(10) 0.0234(10) -0.0037(8) -0.0058(9) -0.0070(9)
C39 0.0193(10) 0.0209(9) 0.0221(10) -0.0049(8) -0.0036(8) -0.0039(8)
C40 0.0365(13) 0.0288(11) 0.0230(10) -0.0039(9) 0.0004(9) -0.0060(9)
C41 0.0504(16) 0.0296(12) 0.0319(12) 0.0051(10) -0.0064(11) -0.0095(11)
C42 0.0334(13) 0.0211(10) 0.0466(14) -0.0019(10) -0.0142(11) -0.0028(9)
C43 0.0249(12) 0.0274(11) 0.0442(13) -0.0148(10) -0.0001(10) -0.0017(9)
C44 0.0264(12) 0.0251(10) 0.0265(11) -0.0064(8) -0.0001(9) -0.0030(8)
C1A 0.055(6) 0.070(5) 0.035(3) -0.005(3) -0.001(4) -0.006(4)
C2A 0.054(5) 0.086(5) 0.052(5) -0.009(4) -0.007(3) -0.011(4)
C3A 0.063(5) 0.090(6) 0.064(5) -0.015(5) -0.021(4) -0.012(5)
C4A 0.079(7) 0.072(6) 0.037(3) 0.003(4) -0.010(4) -0.019(5)
C5A 0.081(7) 0.071(5) 0.036(5) -0.004(4) -0.004(4) -0.007(4)
C6A 0.058(6) 0.075(6) 0.042(4) -0.007(4) -0.003(4) -0.001(4)
C1B 0.046(4) 0.046(4) 0.046(3) -0.009(2) 0.002(3) -0.011(4)
C2B 0.042(3) 0.034(3) 0.069(5) -0.003(5) -0.004(3) -0.002(2)
C3B 0.056(5) 0.059(4) 0.065(5) 0.014(5) -0.021(3) -0.012(4)
C4B 0.066(5) 0.071(6) 0.042(3) 0.012(3) -0.014(4) -0.020(5)
C5B 0.050(4) 0.061(4) 0.037(4) 0.002(4) 0.001(3) -0.009(3)
C6B 0.038(3) 0.050(3) 0.038(3) 0.000(3) -0.004(2) -0.009(2)
C1C 0.0387(16) 0.0647(19) 0.0654(19) -0.0418(16) 0.0021(14) -0.0109(14)
C2C 0.0288(14) 0.0449(14) 0.0650(18) -0.0246(13) -0.0060(12) -0.0084(11)
C3C 0.0289(13) 0.0485(15) 0.0518(15) -0.0211(12) 0.0043(11) -0.0153(11)
C4C 0.0304(14) 0.0448(15) 0.0706(19) -0.0230(14) 0.0052(13) -0.0107(11)
C5C 0.0462(18) 0.0519(17) 0.068(2) -0.0146(15) -0.0117(15) -0.0103(14)
C6C 0.058(2) 0.080(2) 0.0474(17) -0.0229(16) -0.0019(14) -0.0262(17)
C1D 0.0498(18) 0.0469(15) 0.0467(15) -0.0144(12) -0.0038(13) 0.0107(13)
C2D 0.0423(16) 0.0624(18) 0.0434(15) -0.0274(13) -0.0046(12) 0.0087(14)
C3D 0.0531(18) 0.0541(16) 0.0404(14) -0.0165(12) -0.0081(13) -0.0059(14)
C4D 0.060(2) 0.0506(16) 0.0426(15) -0.0079(13) -0.0175(14) 0.0047(14)
C5D 0.0421(17) 0.0650(19) 0.0483(16) -0.0052(14) -0.0130(13) 0.0020(14)
C6D 0.0508(18) 0.0553(17) 0.0507(17) -0.0042(14) -0.0008(13) -0.0109(14)
C1E 0.045(5) 0.050(6) 0.039(6) -0.002(6) -0.010(5) -0.005(4)
C2E 0.048(7) 0.052(5) 0.040(5) 0.004(4) -0.007(5) 0.001(7)
C3E 0.042(7) 0.060(7) 0.056(7) 0.011(6) -0.001(4) -0.009(6)
C4E 0.050(5) 0.056(6) 0.062(7) 0.005(9) -0.017(6) -0.001(4)
C5E 0.054(7) 0.043(5) 0.055(7) 0.003(5) -0.021(5) -0.003(7)
C6E 0.058(7) 0.040(5) 0.034(5) 0.001(4) -0.012(4) -0.004(6)
C1F 0.056(5) 0.065(5) 0.058(7) 0.000(5) -0.012(5) -0.022(4)
C2F 0.056(7) 0.075(7) 0.062(6) -0.009(4) -0.016(5) -0.020(5)
C3F 0.068(7) 0.083(6) 0.040(5) -0.005(4) -0.001(4) -0.010(5)
C4F 0.056(5) 0.091(6) 0.045(4) -0.019(4) -0.002(4) 0.003(4)
C5F 0.060(5) 0.088(7) 0.030(3) -0.010(4) 0.000(3) 0.006(5)
C6F 0.047(5) 0.065(6) 0.048(5) -0.010(4) 0.002(3) -0.010(4)

loop_
_atom_type_symbol
_atom_type_description
_atom_type_scat_dispersion_real
_atom_type_scat_dispersion_imag
_atom_type_scat_source
C C 0.0033 0.0016 'International Tables Vol C Tables 4.2.6.8 and 6.1.1.4'
H H 0.0000 0.0000 'International Tables Vol C Tables 4.2.6.8 and 6.1.1.4'
Cl Cl 0.1484 0.1585 'International Tables Vol C Tables 4.2.6.8 and 6.1.1.4'
N N 0.0061 0.0033 'International Tables Vol C Tables 4.2.6.8 and 6.1.1.4'
O O 0.0106 0.0060 'International Tables Vol C Tables 4.2.6.8 and 6.1.1.4'
P P 0.1023 0.0942 'International Tables Vol C Tables 4.2.6.8 and 6.1.1.4'
Re Re -1.0185 7.2310 'International Tables Vol C Tables 4.2.6.8 and 6.1.1.4'

loop_
_geom_angle_atom_site_label_1
_geom_angle_atom_site_label_2
_geom_angle_atom_site_label_3
_geom_angle
_geom_angle_site_symmetry_1
_geom_angle_site_symmetry_3
_geom_angle_publ_flag
Cl2 Re1 Cl1 91.07(2) . . ?
Cl2 Re1 Cl3 90.32(2) . . ?
Cl3 Re1 Cl1 166.427(18) . . ?
O1 Re1 Cl1 89.35(4) . . ?
O1 Re1 Cl2 174.37(4) . . ?
O1 Re1 Cl3 90.59(4) . . ?
O1 Re1 O2 91.15(5) . . ?
O2 Re1 Cl1 81.96(4) . . ?
O2 Re1 Cl2 94.47(4) . . ?
O2 Re1 Cl3 84.47(4) . . ?
N1 Re1 Cl1 97.22(4) . . ?
N1 Re1 Cl2 95.76(5) . . ?
N1 Re1 Cl3 96.07(4) . . ?
N1 Re1 O1 78.61(6) . . ?
N1 Re1 O2 169.75(6) . . ?
O2 P1 C27 108.07(9) . . ?
O2 P1 C33 112.32(9) . . ?
O2 P1 C39 111.36(8) . . ?
C27 P1 C33 108.64(9) . . ?
C27 P1 C39 108.71(9) . . ?
C33 P1 C39 107.66(9) . . ?
C1 O1 Re1 117.05(12) . . ?
P1 O2 Re1 156.42(9) . . ?
C2 N1 Re1 116.74(12) . . ?
C2 N1 C15 116.76(15) . . ?
C15 N1 Re1 126.50(11) . . ?
O1 C1 C2 114.85(16) . . ?
O1 C1 C6 124.55(18) . . ?
C2 C1 C6 120.60(17) . . ?
N1 C2 C1 112.66(16) . . ?
N1 C2 C3 125.89(18) . . ?
C3 C2 C1 121.44(17) . . ?
C2 C3 H3 120.5 . . ?
C4 C3 C2 118.99(19) . . ?
C4 C3 H3 120.5 . . ?
C3 C4 C5 118.31(18) . . ?
C3 C4 C7 121.93(19) . . ?
C5 C4 C7 119.75(18) . . ?
C4 C5 H5 117.5 . . ?
C6 C5 C4 125.05(18) . . ?
C6 C5 H5 117.5 . . ?
C1 C6 C11 120.96(18) . . ?
C5 C6 C1 115.59(18) . . ?
C5 C6 C11 123.46(18) . . ?
C4 C7 C9A 106.5(8) . . ?
C4 C7 C10 107.7(2) . . ?
C4 C7 C10A 110.5(15) . . ?
C8 C7 C4 112.53(19) . . ?
C8 C7 C10 106.1(2) . . ?
C8A C7 C4 115.5(13) . . ?
C8A C7 C9A 110.7(17) . . ?
C8A C7 C10A 116.2(18) . . ?
C9 C7 C4 110.2(2) . . ?
C9 C7 C8 110.5(3) . . ?
C9 C7 C10 109.6(3) . . ?
C10A C7 C9A 95.2(14) . . ?
C7 C8 H8A 109.5 . . ?
C7 C8 H8B 109.5 . . ?
C7 C8 H8C 109.5 . . ?
H8A C8 H8B 109.5 . . ?
H8A C8 H8C 109.5 . . ?
H8B C8 H8C 109.5 . . ?
C7 C8A H8AA 109.5 . . ?
C7 C8A H8AB 109.5 . . ?
C7 C8A H8AC 109.5 . . ?
H8AA C8A H8AB 109.5 . . ?
H8AA C8A H8AC 109.5 . . ?
H8AB C8A H8AC 109.5 . . ?
C7 C9 H9A 109.5 . . ?
C7 C9 H9B 109.5 . . ?
C7 C9 H9C 109.5 . . ?
H9A C9 H9B 109.5 . . ?
H9A C9 H9C 109.5 . . ?
H9B C9 H9C 109.5 . . ?
C7 C9A H9AA 109.5 . . ?
C7 C9A H9AB 109.5 . . ?
C7 C9A H9AC 109.5 . . ?
H9AA C9A H9AB 109.5 . . ?
H9AA C9A H9AC 109.5 . . ?
H9AB C9A H9AC 109.5 . . ?
C7 C10 H10A 109.5 . . ?
C7 C10 H10B 109.5 . . ?
C7 C10 H10C 109.5 . . ?
H10A C10 H10B 109.5 . . ?
H10A C10 H10C 109.5 . . ?
H10B C10 H10C 109.5 . . ?
C7 C10A H10D 109.5 . . ?
C7 C10A H10E 109.5 . . ?
C7 C10A H10F 109.5 . . ?
H10D C10A H10E 109.5 . . ?
H10D C10A H10F 109.5 . . ?
H10E C10A H10F 109.5 . . ?
C6 C11 C12 109.06(18) . . ?
C6 C11 C13 110.27(17) . . ?
C6 C11 C14 111.99(18) . . ?
C12 C11 C14 107.55(17) . . ?
C13 C11 C12 110.0(2) . . ?
C13 C11 C14 108.0(2) . . ?
C11 C12 H12A 109.5 . . ?
C11 C12 H12B 109.5 . . ?
C11 C12 H12C 109.5 . . ?
H12A C12 H12B 109.5 . . ?
H12A C12 H12C 109.5 . . ?
H12B C12 H12C 109.5 . . ?
C11 C13 H13A 109.5 . . ?
C11 C13 H13B 109.5 . . ?
C11 C13 H13C 109.5 . . ?
H13A C13 H13B 109.5 . . ?
H13A C13 H13C 109.5 . . ?
H13B C13 H13C 109.5 . . ?
C11 C14 H14A 109.5 . . ?
C11 C14 H14B 109.5 . . ?
C11 C14 H14C 109.5 . . ?
H14A C14 H14B 109.5 . . ?
H14A C14 H14C 109.5 . . ?
H14B C14 H14C 109.5 . . ?
C16 C15 N1 118.43(17) . . ?
C20 C15 N1 119.39(16) . . ?
C20 C15 C16 122.17(18) . . ?
C15 C16 C21 122.95(17) . . ?
C17 C16 C15 117.45(18) . . ?
C17 C16 C21 119.51(17) . . ?
C16 C17 H17 119.1 . . ?
C18 C17 C16 121.82(19) . . ?
C18 C17 H17 119.1 . . ?
C17 C18 H18 120.2 . . ?
C17 C18 C19 119.5(2) . . ?
C19 C18 H18 120.2 . . ?
C18 C19 H19 119.4 . . ?
C18 C19 C20 121.2(2) . . ?
C20 C19 H19 119.4 . . ?
C15 C20 C24 123.36(18) . . ?
C19 C20 C15 117.60(18) . . ?
C19 C20 C24 118.82(18) . . ?
C16 C21 H21 108.0 . . ?
C16 C21 C22 111.46(17) . . ?
C16 C21 C23 110.49(17) . . ?
C22 C21 H21 108.0 . . ?
C22 C21 C23 110.83(17) . . ?
C23 C21 H21 108.0 . . ?
C21 C22 H22A 109.5 . . ?
C21 C22 H22B 109.5 . . ?
C21 C22 H22C 109.5 . . ?
H22A C22 H22B 109.5 . . ?
H22A C22 H22C 109.5 . . ?
H22B C22 H22C 109.5 . . ?
C21 C23 H23A 109.5 . . ?
C21 C23 H23B 109.5 . . ?
C21 C23 H23C 109.5 . . ?
H23A C23 H23B 109.5 . . ?
H23A C23 H23C 109.5 . . ?
H23B C23 H23C 109.5 . . ?
C20 C24 H24 108.1 . . ?
C20 C24 C25 109.50(17) . . ?
C20 C24 C26 112.48(17) . . ?
C25 C24 H24 108.1 . . ?
C26 C24 H24 108.1 . . ?
C26 C24 C25 110.33(18) . . ?
C24 C25 H25A 109.5 . . ?
C24 C25 H25B 109.5 . . ?
C24 C25 H25C 109.5 . . ?
H25A C25 H25B 109.5 . . ?
H25A C25 H25C 109.5 . . ?
H25B C25 H25C 109.5 . . ?
C24 C26 H26A 109.5 . . ?
C24 C26 H26B 109.5 . . ?
C24 C26 H26C 109.5 . . ?
H26A C26 H26B 109.5 . . ?
H26A C26 H26C 109.5 . . ?
H26B C26 H26C 109.5 . . ?
C28 C27 P1 118.38(16) . . ?
C28 C27 C32 120.04(19) . . ?
C32 C27 P1 121.54(15) . . ?
C27 C28 H28 120.2 . . ?
C29 C28 C27 119.6(2) . . ?
C29 C28 H28 120.2 . . ?
C28 C29 H29 120.0 . . ?
C30 C29 C28 120.0(2) . . ?
C30 C29 H29 120.0 . . ?
C29 C30 H30 119.7 . . ?
C31 C30 C29 120.7(2) . . ?
C31 C30 H30 119.7 . . ?
C30 C31 H31 120.0 . . ?
C30 C31 C32 119.9(2) . . ?
C32 C31 H31 120.0 . . ?
C27 C32 H32 120.1 . . ?
C31 C32 C27 119.72(19) . . ?
C31 C32 H32 120.1 . . ?
C34 C33 P1 118.58(14) . . ?
C34 C33 C38 119.92(18) . . ?
C38 C33 P1 121.46(16) . . ?
C33 C34 H34 119.9 . . ?
C35 C34 C33 120.23(19) . . ?
C35 C34 H34 119.9 . . ?
C34 C35 H35 120.3 . . ?
C34 C35 C36 119.5(2) . . ?
C36 C35 H35 120.3 . . ?
C35 C36 H36 119.7 . . ?
C37 C36 C35 120.7(2) . . ?
C37 C36 H36 119.7 . . ?
C36 C37 H37 119.8 . . ?
C36 C37 C38 120.5(2) . . ?
C38 C37 H37 119.8 . . ?
C33 C38 H38 120.4 . . ?
C37 C38 C33 119.2(2) . . ?
C37 C38 H38 120.4 . . ?
C40 C39 P1 117.59(15) . . ?
C44 C39 P1 122.41(15) . . ?
C44 C39 C40 119.99(18) . . ?
C39 C40 H40 120.3 . . ?
C41 C40 C39 119.4(2) . . ?
C41 C40 H40 120.3 . . ?
C40 C41 H41 119.7 . . ?
C42 C41 C40 120.5(2) . . ?
C42 C41 H41 119.7 . . ?
C41 C42 H42 120.0 . . ?
C41 C42 C43 120.0(2) . . ?
C43 C42 H42 120.0 . . ?
C42 C43 H43 120.0 . . ?
C42 C43 C44 120.0(2) . . ?
C44 C43 H43 120.0 . . ?
C39 C44 C43 120.03(19) . . ?
C39 C44 H44 120.0 . . ?
C43 C44 H44 120.0 . . ?
C2A C1A H1A 120.2 . . ?
C6A C1A H1A 120.2 . . ?
C6A C1A C2A 119.6(10) . . ?
C1A C2A H2A 120.0 . . ?
C3A C2A C1A 119.9(9) . . ?
C3A C2A H2A 120.0 . . ?
C2A C3A H3A 119.7 . . ?
C4A C3A C2A 120.6(9) . . ?
C4A C3A H3A 119.7 . . ?
C3A C4A H4A 120.1 . . ?
C3A C4A C5A 119.8(10) . . ?
C5A C4A H4A 120.1 . . ?
C4A C5A H5A 119.8 . . ?
C4A C5A C6A 120.5(13) . . ?
C6A C5A H5A 119.8 . . ?
C1A C6A C5A 119.5(13) . . ?
C1A C6A H6A 120.2 . . ?
C5A C6A H6A 120.2 . . ?
C2B C1B H1B 120.4 . . ?
C2B C1B C6B 119.2(6) . . ?
C6B C1B H1B 120.4 . . ?
C1B C2B H2B 119.5 . . ?
C3B C2B C1B 121.0(6) . . ?
C3B C2B H2B 119.5 . . ?
C2B C3B H3B 120.4 . . ?
C2B C3B C4B 119.3(6) . . ?
C4B C3B H3B 120.4 . . ?
C3B C4B H4B 119.8 . . ?
C3B C4B C5B 120.3(6) . . ?
C5B C4B H4B 119.8 . . ?
C4B C5B H5B 120.1 . . ?
C6B C5B C4B 119.8(6) . . ?
C6B C5B H5B 120.1 . . ?
C1B C6B H6B 119.8 . . ?
C5B C6B C1B 120.4(6) . . ?
C5B C6B H6B 119.8 . . ?
C2C C1C H1C 120.1 . . ?
C2C C1C C6C 119.9(3) . . ?
C6C C1C H1C 120.1 . . ?
C1C C2C H2C 120.0 . . ?
C1C C2C C3C 120.0(3) . . ?
C3C C2C H2C 120.0 . . ?
C2C C3C H3C 119.9 . . ?
C4C C3C C2C 120.1(3) . . ?
C4C C3C H3C 119.9 . . ?
C3C C4C H4C 120.0 . . ?
C5C C4C C3C 120.0(3) . . ?
C5C C4C H4C 120.0 . . ?
C4C C5C H5C 119.9 . . ?
C4C C5C C6C 120.2(3) . . ?
C6C C5C H5C 119.9 . . ?
C1C C6C H6C 120.1 . . ?
C5C C6C C1C 119.8(3) . . ?
C5C C6C H6C 120.1 . . ?
C2D C1D H1D 119.8 . . ?
C2D C1D C6D 120.4(3) . . ?
C6D C1D H1D 119.8 . . ?
C1D C2D H2D 120.0 . . ?
C1D C2D C3D 120.1(3) . . ?
C3D C2D H2D 120.0 . . ?
C2D C3D H3D 120.2 . . ?
C4D C3D C2D 119.6(3) . . ?
C4D C3D H3D 120.2 . . ?
C3D C4D H4D 119.8 . . ?
C5D C4D C3D 120.4(3) . . ?
C5D C4D H4D 119.8 . . ?
C4D C5D H5D 119.9 . . ?
C4D C5D C6D 120.2(3) . . ?
C6D C5D H5D 119.9 . . ?
C1D C6D C5D 119.3(3) . . ?
C1D C6D H6D 120.4 . . ?
C5D C6D H6D 120.4 . . ?
C2E C1E H1E 119.4 . . ?
C6E C1E H1E 119.4 . . ?
C6E C1E C2E 121.3(13) . . ?
C1E C2E H2E 120.3 . . ?
C1E C2E C3E 119.4(12) . . ?
C3E C2E H2E 120.3 . . ?
C2E C3E H3E 120.2 . . ?
C4E C3E C2E 119.6(11) . . ?
C4E C3E H3E 120.2 . . ?
C3E C4E H4E 120.2 . . ?
C3E C4E C5E 119.6(11) . . ?
C5E C4E H4E 120.2 . . ?
C4E C5E H5E 119.2 . . ?
C6E C5E C4E 121.5(11) . . ?
C6E C5E H5E 119.2 . . ?
C1E C6E H6E 120.7 . . ?
C5E C6E C1E 118.5(12) . . ?
C5E C6E H6E 120.7 . . ?
C2F C1F H1F 120.5 . . ?
C6F C1F H1F 120.5 . . ?
C6F C1F C2F 118.9(14) . . ?
C1F C2F H2F 118.8 . . ?
C3F C2F C1F 122.4(13) . . ?
C3F C2F H2F 118.8 . . ?
C2F C3F H3F 120.8 . . ?
C2F C3F C4F 118.3(10) . . ?
C4F C3F H3F 120.8 . . ?
C3F C4F H4F 119.8 . . ?
C5F C4F C3F 120.3(9) . . ?
C5F C4F H4F 119.8 . . ?
C4F C5F H5F 119.7 . . ?
C4F C5F C6F 120.7(9) . . ?
C6F C5F H5F 119.7 . . ?
C1F C6F C5F 119.3(11) . . ?
C1F C6F H6F 120.3 . . ?
C5F C6F H6F 120.3 . . ?

loop_
_geom_bond_atom_site_label_1
_geom_bond_atom_site_label_2
_geom_bond_distance
_geom_bond_site_symmetry_2
_geom_bond_publ_flag
Re1 Cl1 2.3431(5) . ?
Re1 Cl2 2.3147(5) . ?
Re1 Cl3 2.3356(5) . ?
Re1 O1 1.9841(13) . ?
Re1 O2 2.0626(13) . ?
Re1 N1 1.9647(15) . ?
P1 O2 1.5084(13) . ?
P1 C27 1.786(2) . ?
P1 C33 1.7944(19) . ?
P1 C39 1.7981(19) . ?
O1 C1 1.327(2) . ?
N1 C2 1.381(2) . ?
N1 C15 1.466(2) . ?
C1 C2 1.411(3) . ?
C1 C6 1.415(3) . ?
C2 C3 1.404(3) . ?
C3 H3 0.9500 . ?
C3 C4 1.376(3) . ?
C4 C5 1.417(3) . ?
C4 C7 1.532(3) . ?
C5 H5 0.9500 . ?
C5 C6 1.380(3) . ?
C6 C11 1.530(3) . ?
C7 C8 1.515(4) . ?
C7 C8A 1.470(17) . ?
C7 C9 1.506(4) . ?
C7 C9A 1.615(15) . ?
C7 C10 1.556(4) . ?
C7 C10A 1.553(18) . ?
C8 H8A 0.9800 . ?
C8 H8B 0.9800 . ?
C8 H8C 0.9800 . ?
C8A H8AA 0.9800 . ?
C8A H8AB 0.9800 . ?
C8A H8AC 0.9800 . ?
C9 H9A 0.9800 . ?
C9 H9B 0.9800 . ?
C9 H9C 0.9800 . ?
C9A H9AA 0.9800 . ?
C9A H9AB 0.9800 . ?
C9A H9AC 0.9800 . ?
C10 H10A 0.9800 . ?
C10 H10B 0.9800 . ?
C10 H10C 0.9800 . ?
C10A H10D 0.9800 . ?
C10A H10E 0.9800 . ?
C10A H10F 0.9800 . ?
C11 C12 1.535(3) . ?
C11 C13 1.534(3) . ?
C11 C14 1.537(3) . ?
C12 H12A 0.9800 . ?
C12 H12B 0.9800 . ?
C12 H12C 0.9800 . ?
C13 H13A 0.9800 . ?
C13 H13B 0.9800 . ?
C13 H13C 0.9800 . ?
C14 H14A 0.9800 . ?
C14 H14B 0.9800 . ?
C14 H14C 0.9800 . ?
C15 C16 1.405(2) . ?
C15 C20 1.399(3) . ?
C16 C17 1.389(3) . ?
C16 C21 1.519(3) . ?
C17 H17 0.9500 . ?
C17 C18 1.378(3) . ?
C18 H18 0.9500 . ?
C18 C19 1.389(3) . ?
C19 H19 0.9500 . ?
C19 C20 1.396(3) . ?
C20 C24 1.526(3) . ?
C21 H21 1.0000 . ?
C21 C22 1.532(3) . ?
C21 C23 1.537(3) . ?
C22 H22A 0.9800 . ?
C22 H22B 0.9800 . ?
C22 H22C 0.9800 . ?
C23 H23A 0.9800 . ?
C23 H23B 0.9800 . ?
C23 H23C 0.9800 . ?
C24 H24 1.0000 . ?
C24 C25 1.536(3) . ?
C24 C26 1.532(3) . ?
C25 H25A 0.9800 . ?
C25 H25B 0.9800 . ?
C25 H25C 0.9800 . ?
C26 H26A 0.9800 . ?
C26 H26B 0.9800 . ?
C26 H26C 0.9800 . ?
C27 C28 1.391(3) . ?
C27 C32 1.392(3) . ?
C28 H28 0.9500 . ?
C28 C29 1.383(3) . ?
C29 H29 0.9500 . ?
C29 C30 1.379(3) . ?
C30 H30 0.9500 . ?
C30 C31 1.379(3) . ?
C31 H31 0.9500 . ?
C31 C32 1.383(3) . ?
C32 H32 0.9500 . ?
C33 C34 1.391(3) . ?
C33 C38 1.398(3) . ?
C34 H34 0.9500 . ?
C34 C35 1.386(3) . ?
C35 H35 0.9500 . ?
C35 C36 1.386(3) . ?
C36 H36 0.9500 . ?
C36 C37 1.375(3) . ?
C37 H37 0.9500 . ?
C37 C38 1.390(3) . ?
C38 H38 0.9500 . ?
C39 C40 1.395(3) . ?
C39 C44 1.382(3) . ?
C40 H40 0.9500 . ?
C40 C41 1.386(3) . ?
C41 H41 0.9500 . ?
C41 C42 1.381(3) . ?
C42 H42 0.9500 . ?
C42 C43 1.381(3) . ?
C43 H43 0.9500 . ?
C43 C44 1.389(3) . ?
C44 H44 0.9500 . ?
C1A H1A 0.9500 . ?
C1A C2A 1.381(10) . ?
C1A C6A 1.381(10) . ?
C2A H2A 0.9500 . ?
C2A C3A 1.376(10) . ?
C3A H3A 0.9500 . ?
C3A C4A 1.363(10) . ?
C4A H4A 0.9500 . ?
C4A C5A 1.370(12) . ?
C5A H5A 0.9500 . ?
C5A C6A 1.384(12) . ?
C6A H6A 0.9500 . ?
C1B H1B 0.9500 . ?
C1B C2B 1.374(8) . ?
C1B C6B 1.387(7) . ?
C2B H2B 0.9500 . ?
C2B C3B 1.373(8) . ?
C3B H3B 0.9500 . ?
C3B C4B 1.376(8) . ?
C4B H4B 0.9500 . ?
C4B C5B 1.388(8) . ?
C5B H5B 0.9500 . ?
C5B C6B 1.360(7) . ?
C6B H6B 0.9500 . ?
C1C H1C 0.9500 . ?
C1C C2C 1.373(4) . ?
C1C C6C 1.383(4) . ?
C2C H2C 0.9500 . ?
C2C C3C 1.381(3) . ?
C3C H3C 0.9500 . ?
C3C C4C 1.379(3) . ?
C4C H4C 0.9500 . ?
C4C C5C 1.367(4) . ?
C5C H5C 0.9500 . ?
C5C C6C 1.383(4) . ?
C6C H6C 0.9500 . ?
C1D H1D 0.9500 . ?
C1D C2D 1.370(4) . ?
C1D C6D 1.382(4) . ?
C2D H2D 0.9500 . ?
C2D C3D 1.380(3) . ?
C3D H3D 0.9500 . ?
C3D C4D 1.377(4) . ?
C4D H4D 0.9500 . ?
C4D C5D 1.367(4) . ?
C5D H5D 0.9500 . ?
C5D C6D 1.382(4) . ?
C6D H6D 0.9500 . ?
C1E H1E 0.9500 . ?
C1E C2E 1.384(11) . ?
C1E C6E 1.370(11) . ?
C2E H2E 0.9500 . ?
C2E C3E 1.388(12) . ?
C3E H3E 0.9500 . ?
C3E C4E 1.374(12) . ?
C4E H4E 0.9500 . ?
C4E C5E 1.382(13) . ?
C5E H5E 0.9500 . ?
C5E C6E 1.368(12) . ?
C6E H6E 0.9500 . ?
C1F H1F 0.9500 . ?
C1F C2F 1.390(13) . ?
C1F C6F 1.363(11) . ?
C2F H2F 0.9500 . ?
C2F C3F 1.356(11) . ?
C3F H3F 0.9500 . ?
C3F C4F 1.375(10) . ?
C4F H4F 0.9500 . ?
C4F C5F 1.374(10) . ?
C5F H5F 0.9500 . ?
C5F C6F 1.385(10) . ?
C6F H6F 0.9500 . ?

loop_
_geom_torsion_atom_site_label_1
_geom_torsion_atom_site_label_2
_geom_torsion_atom_site_label_3
_geom_torsion_atom_site_label_4
_geom_torsion
_geom_torsion_site_symmetry_1
_geom_torsion_site_symmetry_2
_geom_torsion_site_symmetry_3
_geom_torsion_site_symmetry_4
_geom_torsion_publ_flag
Re1 O1 C1 C2 3.1(2) . . . . ?
Re1 O1 C1 C6 -176.60(14) . . . . ?
Re1 N1 C2 C1 -1.0(2) . . . . ?
Re1 N1 C2 C3 178.72(14) . . . . ?
Re1 N1 C15 C16 -91.71(19) . . . . ?
Re1 N1 C15 C20 89.49(19) . . . . ?
P1 C27 C28 C29 -177.00(18) . . . . ?
P1 C27 C32 C31 177.00(16) . . . . ?
P1 C33 C34 C35 179.33(16) . . . . ?
P1 C33 C38 C37 -179.37(16) . . . . ?
P1 C39 C40 C41 179.87(18) . . . . ?
P1 C39 C44 C43 179.76(17) . . . . ?
O1 C1 C2 N1 -1.3(2) . . . . ?
O1 C1 C2 C3 178.95(16) . . . . ?
O1 C1 C6 C5 -179.76(17) . . . . ?
O1 C1 C6 C11 -0.3(3) . . . . ?
O2 P1 C27 C28 -27.89(18) . . . . ?
O2 P1 C27 C32 154.56(16) . . . . ?
O2 P1 C33 C34 -58.52(17) . . . . ?
O2 P1 C33 C38 119.18(16) . . . . ?
O2 P1 C39 C40 -30.5(2) . . . . ?
O2 P1 C39 C44 150.22(17) . . . . ?
N1 C2 C3 C4 -178.62(18) . . . . ?
N1 C15 C16 C17 176.68(16) . . . . ?
N1 C15 C16 C21 -6.7(3) . . . . ?
N1 C15 C20 C19 -175.97(17) . . . . ?
N1 C15 C20 C24 9.4(3) . . . . ?
C1 C2 C3 C4 1.1(3) . . . . ?
C1 C6 C11 C12 -61.8(2) . . . . ?
C1 C6 C11 C13 59.0(3) . . . . ?
C1 C6 C11 C14 179.26(19) . . . . ?
C2 N1 C15 C16 87.6(2) . . . . ?
C2 N1 C15 C20 -91.2(2) . . . . ?
C2 C1 C6 C5 0.6(3) . . . . ?
C2 C1 C6 C11 -179.98(17) . . . . ?
C2 C3 C4 C5 0.0(3) . . . . ?
C2 C3 C4 C7 178.90(18) . . . . ?
C3 C4 C5 C6 -0.8(3) . . . . ?
C3 C4 C7 C8 1.5(3) . . . . ?
C3 C4 C7 C8A -72.9(17) . . . . ?
C3 C4 C7 C9 125.3(3) . . . . ?
C3 C4 C7 C9A 50.4(9) . . . . ?
C3 C4 C7 C10 -115.1(3) . . . . ?
C3 C4 C7 C10A 152.6(12) . . . . ?
C4 C5 C6 C1 0.5(3) . . . . ?
C4 C5 C6 C11 -178.9(2) . . . . ?
C5 C4 C7 C8 -179.6(2) . . . . ?
C5 C4 C7 C8A 106.0(17) . . . . ?
C5 C4 C7 C9 -55.8(4) . . . . ?
C5 C4 C7 C9A -130.7(9) . . . . ?
C5 C4 C7 C10 63.8(3) . . . . ?
C5 C4 C7 C10A -28.5(12) . . . . ?
C5 C6 C11 C12 117.5(2) . . . . ?
C5 C6 C11 C13 -121.6(2) . . . . ?
C5 C6 C11 C14 -1.4(3) . . . . ?
C6 C1 C2 N1 178.34(16) . . . . ?
C6 C1 C2 C3 -1.4(3) . . . . ?
C7 C4 C5 C6 -179.7(2) . . . . ?
C15 N1 C2 C1 179.63(15) . . . . ?
C15 N1 C2 C3 -0.7(3) . . . . ?
C15 C16 C17 C18 0.2(3) . . . . ?
C15 C16 C21 C22 122.1(2) . . . . ?
C15 C16 C21 C23 -114.2(2) . . . . ?
C15 C20 C24 C25 108.6(2) . . . . ?
C15 C20 C24 C26 -128.3(2) . . . . ?
C16 C15 C20 C19 5.3(3) . . . . ?
C16 C15 C20 C24 -169.31(17) . . . . ?
C16 C17 C18 C19 3.2(3) . . . . ?
C17 C16 C21 C22 -61.3(2) . . . . ?
C17 C16 C21 C23 62.4(2) . . . . ?
C17 C18 C19 C20 -2.4(3) . . . . ?
C18 C19 C20 C15 -1.7(3) . . . . ?
C18 C19 C20 C24 173.11(18) . . . . ?
C19 C20 C24 C25 -65.9(2) . . . . ?
C19 C20 C24 C26 57.1(3) . . . . ?
C20 C15 C16 C17 -4.6(3) . . . . ?
C20 C15 C16 C21 172.07(17) . . . . ?
C21 C16 C17 C18 -176.52(18) . . . . ?
C27 P1 O2 Re1 -177.0(2) . . . . ?
C27 P1 C33 C34 -178.01(15) . . . . ?
C27 P1 C33 C38 -0.31(19) . . . . ?
C27 P1 C39 C40 88.47(18) . . . . ?
C27 P1 C39 C44 -90.83(19) . . . . ?
C27 C28 C29 C30 -0.3(4) . . . . ?
C28 C27 C32 C31 -0.5(3) . . . . ?
C28 C29 C30 C31 -0.1(4) . . . . ?
C29 C30 C31 C32 0.1(4) . . . . ?
C30 C31 C32 C27 0.1(3) . . . . ?
C32 C27 C28 C29 0.6(3) . . . . ?
C33 P1 O2 Re1 63.2(2) . . . . ?
C33 P1 C27 C28 94.23(17) . . . . ?
C33 P1 C27 C32 -83.33(17) . . . . ?
C33 P1 C39 C40 -154.01(17) . . . . ?
C33 P1 C39 C44 26.7(2) . . . . ?
C33 C34 C35 C36 -0.2(3) . . . . ?
C34 C33 C38 C37 -1.7(3) . . . . ?
C34 C35 C36 C37 -1.1(3) . . . . ?
C35 C36 C37 C38 0.9(4) . . . . ?
C36 C37 C38 C33 0.4(3) . . . . ?
C38 C33 C34 C35 1.6(3) . . . . ?
C39 P1 O2 Re1 -57.6(2) . . . . ?
C39 P1 C27 C28 -148.88(16) . . . . ?
C39 P1 C27 C32 33.57(18) . . . . ?
C39 P1 C33 C34 64.43(17) . . . . ?
C39 P1 C33 C38 -117.87(17) . . . . ?
C39 C40 C41 C42 0.4(4) . . . . ?
C40 C39 C44 C43 0.5(3) . . . . ?
C40 C41 C42 C43 0.4(4) . . . . ?
C41 C42 C43 C44 -0.8(4) . . . . ?
C42 C43 C44 C39 0.3(3) . . . . ?
C44 C39 C40 C41 -0.8(3) . . . . ?
C1A C2A C3A C4A 0.2(14) . . . . ?
C2A C1A C6A C5A -0.4(17) . . . . ?
C2A C3A C4A C5A 1.3(17) . . . . ?
C3A C4A C5A C6A -2(2) . . . . ?
C4A C5A C6A C1A 2(2) . . . . ?
C6A C1A C2A C3A -0.6(14) . . . . ?
C1B C2B C3B C4B -0.9(10) . . . . ?
C2B C1B C6B C5B -0.7(9) . . . . ?
C2B C3B C4B C5B 0.5(10) . . . . ?
C3B C4B C5B C6B -0.1(10) . . . . ?
C4B C5B C6B C1B 0.2(9) . . . . ?
C6B C1B C2B C3B 1.0(10) . . . . ?
C1C C2C C3C C4C 0.9(4) . . . . ?
C2C C1C C6C C5C -0.7(4) . . . . ?
C2C C3C C4C C5C -0.9(4) . . . . ?
C3C C4C C5C C6C 0.1(4) . . . . ?
C4C C5C C6C C1C 0.7(5) . . . . ?
C6C C1C C2C C3C -0.1(4) . . . . ?
C1D C2D C3D C4D 0.3(4) . . . . ?
C2D C1D C6D C5D 0.1(4) . . . . ?
C2D C3D C4D C5D -0.3(4) . . . . ?
C3D C4D C5D C6D 0.3(4) . . . . ?
C4D C5D C6D C1D -0.2(4) . . . . ?
C6D C1D C2D C3D -0.2(4) . . . . ?
C1E C2E C3E C4E -2(2) . . . . ?
C2E C1E C6E C5E 1(2) . . . . ?
C2E C3E C4E C5E 1(2) . . . . ?
C3E C4E C5E C6E 1(2) . . . . ?
C4E C5E C6E C1E -2(2) . . . . ?
C6E C1E C2E C3E 1(2) . . . . ?
C1F C2F C3F C4F -0.4(19) . . . . ?
C2F C1F C6F C5F 1.4(18) . . . . ?
C2F C3F C4F C5F 0.7(16) . . . . ?
C3F C4F C5F C6F 0.1(14) . . . . ?
C4F C5F C6F C1F -1.2(15) . . . . ?
C6F C1F C2F C3F -1(2) . . . . ?
